data_4000366
_journal_name_full 'Chemistry of Materials'
_journal_paper_doi 10.1021/cm0350838
_journal_year 2004
_chemical_absolute_configuration .
_chemical_formula_moiety 'C12 H44 F2 N4 O42 P6 U6'
_chemical_formula_sum 'C12 H44 F2 N4 O42 P6 U6'
_chemical_formula_weight 2568.50
_space_group_IT_number 14
_symmetry_cell_setting monoclinic
_symmetry_space_group_name_Hall '-P 2yn'
_symmetry_space_group_name_H-M 'P 1 21/n 1'
_cell_angle_alpha 90
_cell_angle_beta 90.9833(7)
_cell_angle_gamma 90
_cell_formula_units_Z 4
_cell_length_a 13.4487(2)
_cell_length_b 17.9210(2)
_cell_length_c 19.9026(3)
_cell_measurement_reflns_used 10312
_cell_measurement_temperature 150
_cell_measurement_theta_max 27
_cell_measurement_theta_min 5
_cell_volume 4796.10(11)
_computing_cell_refinement
;
 Denzo/Scalepack (Otwinowski & Minor, 1996)
;
_computing_data_collection
;
 COLLECT (Nonius BV, 1997)
;
_computing_data_reduction
;
 Denzo/Scalepack (Otwinowski & Minor, 1996)
;
_computing_structure_solution
;
 USER DEFINED STRUCTURE SOLUTION
;
_diffrn_ambient_temperature 150
_diffrn_measured_fraction_theta_full 0.988
_diffrn_measured_fraction_theta_max 0.987
_diffrn_measurement_device_type
;
Nonius Kappa CCD
;
_diffrn_measurement_method \w
_diffrn_radiation_monochromator graphite
_diffrn_radiation_type 'Mo K\a'
_diffrn_radiation_wavelength 0.71073
_diffrn_reflns_av_R_equivalents 0.03
_diffrn_reflns_limit_h_max 17
_diffrn_reflns_limit_h_min -17
_diffrn_reflns_limit_k_max 23
_diffrn_reflns_limit_k_min -21
_diffrn_reflns_limit_l_max 25
_diffrn_reflns_limit_l_min -25
_diffrn_reflns_number 20627
_diffrn_reflns_theta_full 26.677
_diffrn_reflns_theta_max 27.502
_diffrn_reflns_theta_min 5.140
_exptl_absorpt_coefficient_mu 20.514
_exptl_absorpt_correction_T_max 0.194
_exptl_absorpt_correction_T_min 0.022
_exptl_absorpt_correction_type multi-scan
_exptl_absorpt_process_details
;
 Denzo/Scalepack (Otwinowski & Minor, 1996)
;
_exptl_crystal_colour ' yellow '
_exptl_crystal_density_diffrn 3.557
_exptl_crystal_density_meas ?
_exptl_crystal_description ' plate '
_exptl_crystal_F_000 4560.000
_exptl_crystal_size_max 0.18
_exptl_crystal_size_mid 0.09
_exptl_crystal_size_min 0.08
_refine_diff_density_max 3.30
_refine_diff_density_min -1.72
_refine_ls_goodness_of_fit_ref 0.8746
_refine_ls_hydrogen_treatment noref
_refine_ls_number_parameters 650
_refine_ls_number_reflns 7499
_refine_ls_number_restraints 0
_refine_ls_R_factor_all 0.0510
_refine_ls_R_factor_gt 0.0399
_refine_ls_shift/su_max 0.002507
_refine_ls_structure_factor_coef Fsqd
_refine_ls_weighting_details
;
 Method, part 1, Chebychev polynomial, (Watkin, 1994, Prince, 1982)
 [weight] = 1.0/[A~0~*T~0~(x)+A~1~*T~1~(x) ... +A~n-1~]*T~n-1~(x)]
 where A~i~ are the Chebychev coefficients listed below and x= Fcalc/Fmax
 Method = Robust Weighting (Prince, 1982)
 W = [weight] * [1-(deltaF/6*sigmaF)^2]^2
 A~i~ are:
 22.3 35.1 20.3 7.33 1.87
;
_refine_ls_weighting_scheme calc
_refine_ls_wR_factor_all 0.1045
_refine_ls_wR_factor_gt 0.0988
_refine_ls_wR_factor_ref 0.0988
_reflns_limit_h_max 17
_reflns_limit_h_min -17
_reflns_limit_k_max 23
_reflns_limit_k_min 0
_reflns_limit_l_max 25
_reflns_limit_l_min 0
_reflns_number_gt 7499
_reflns_number_total 10871
_reflns_threshold_expression I>3.00u(I)
_cod_depositor_comments
;
The following automatic conversions were performed:
'_symmetry_cell_setting' value 'Monoclinic' changed to 'monoclinic'
according to '/home/saulius/struct/CIF-dictionaries/cif_core.dic'
dictionary named 'cif_core.dic' version 2.4.1 from 2010-06-29.

Automatic conversion script
Id: cif_fix_enum 1527 2010-12-29 10:47:43Z saulius 
;
_cod_original_sg_symbol_H-M 'P 21/n'
_cod_database_code 4000366

loop_
_symmetry_equiv_pos_as_xyz
x,y,z
-x,-y,-z
-x+1/2,y+1/2,-z+1/2
x+1/2,-y+1/2,z+1/2

loop_
_atom_site_label
_atom_site_type_symbol
_atom_site_fract_x
_atom_site_fract_y
_atom_site_fract_z
_atom_site_U_iso_or_equiv
_atom_site_occupancy
_atom_site_adp_type
_atom_site_refinement_flags
_atom_site_attached_hydrogens
U1 U 0.34904(3) 0.97817(2) 0.22905(2) 0.0223 1.0000 Uani . .
U2 U 0.65281(3) 1.00175(2) 0.27448(2) 0.0226 1.0000 Uani . .
U3 U 0.37856(3) 0.73814(2) 0.37729(2) 0.0230 1.0000 Uani . .
U4 U 0.62354(3) 1.24835(2) 0.12274(2) 0.0227 1.0000 Uani . .
U5 U 0.34780(3) 1.00519(2) 0.50941(2) 0.0217 1.0000 Uani . .
U6 U 0.34884(3) 1.00755(2) 0.01181(2) 0.0220 1.0000 Uani . .
P4 P 0.1430(2) 1.03242(15) 0.11849(14) 0.0233 1.0000 Uani . .
P3 P 0.7747(2) 1.07791(15) 0.12828(15) 0.0235 1.0000 Uani . .
P2 P 0.8587(2) 0.95831(15) 0.38796(15) 0.0236 1.0000 Uani . .
P6 P 0.4938(2) 1.06105(15) 0.12838(15) 0.0240 1.0000 Uani . .
P1 P 0.5092(2) 0.92391(15) 0.37924(15) 0.0230 1.0000 Uani . .
P5 P 0.2270(2) 0.90482(15) 0.37479(15) 0.0232 1.0000 Uani . .
O29 O 0.4810(6) 0.9750(4) 0.4381(4) 0.0256 1.0000 Uani . .
F2 F 0.4601(6) 1.2803(4) 0.1408(4) 0.0399 1.0000 Uani . .
O37 O 0.9617(6) 0.9999(4) 0.3956(4) 0.0293 1.0000 Uani . .
O5 O 0.3781(6) 1.0542(4) 0.1272(4) 0.0225 1.0000 Uani . .
O21 O 0.6433(6) 1.2428(5) 0.2109(4) 0.0303 1.0000 Uani . .
O10 O 0.6260(6) 0.9324(4) 0.3801(4) 0.0237 1.0000 Uani . .
O32 O 0.3628(7) 1.1021(4) -0.0122(4) 0.0302 1.0000 Uani . .
O6 O 0.2012(6) 0.9850(4) 0.1685(4) 0.0277 1.0000 Uani . .
O34 O 0.4792(7) 0.9809(5) -0.0634(4) 0.0314 1.0000 Uani . .
O11 O 0.8003(7) 1.0031(4) 0.3354(4) 0.0310 1.0000 Uani . .
O30 O 0.2614(6) 0.9721(4) 0.4154(4) 0.0262 1.0000 Uani . .
O1 O 0.3766(6) 0.8931(4) 0.1878(4) 0.0274 1.0000 Uani . .
O36 O 0.1951(6) 1.0376(5) 0.0516(4) 0.0327 1.0000 Uani . .
O20 O 0.6010(7) 1.2564(5) 0.0348(5) 0.0327 1.0000 Uani . .
O4 O 0.5244(7) 1.0167(4) 0.1919(4) 0.0305 1.0000 Uani . .
O3 O 0.4794(6) 0.9576(5) 0.3108(4) 0.0290 1.0000 Uani . .
O39 O 0.0417(6) 0.9888(4) 0.1058(4) 0.0286 1.0000 Uani . .
O8 O 0.6208(6) 1.0877(4) 0.3116(4) 0.0295 1.0000 Uani . .
O33 O 0.3380(7) 0.9129(4) 0.0381(4) 0.0300 1.0000 Uani . .
O27 O 0.3392(7) 0.9133(4) 0.5437(4) 0.0302 1.0000 Uani . .
O7 O 0.2543(6) 0.9150(4) 0.3019(4) 0.0276 1.0000 Uani . .
O9 O 0.6821(7) 0.9140(4) 0.2377(4) 0.0323 1.0000 Uani . .
O17 O 0.2644(6) 0.8317(4) 0.4027(4) 0.0279 1.0000 Uani . .
O26 O 0.6214(7) 1.3795(5) 0.1346(5) 0.0336 1.0000 Uani . .
O31 O 0.1920(7) 1.0380(5) 0.5450(4) 0.0348 1.0000 Uani . .
O12 O 0.7489(7) 1.0623(5) 0.2011(4) 0.0346 1.0000 Uani . .
O35 O 0.2566(6) 0.9884(4) -0.0850(4) 0.0265 1.0000 Uani . .
O19 O 0.1191(6) 1.1082(4) 0.1469(4) 0.0290 1.0000 Uani . .
O38 O 0.8917(6) 1.0801(4) 0.1239(5) 0.0313 1.0000 Uani . .
O13 O 0.3853(7) 0.7173(5) 0.4652(4) 0.0334 1.0000 Uani . .
F1 F 0.5430(6) 0.7062(4) 0.3665(5) 0.0470 1.0000 Uani . .
O23 O 0.5287(7) 1.1398(5) 0.1289(5) 0.0355 1.0000 Uani . .
O28 O 0.3584(7) 1.0965(4) 0.4761(4) 0.0304 1.0000 Uani . .
O16 O 0.4769(7) 0.8458(5) 0.3898(5) 0.0325 1.0000 Uani . .
O2 O 0.3246(6) 1.0650(4) 0.2706(4) 0.0307 1.0000 Uani . .
O24 O 0.7351(7) 1.1518(4) 0.1036(4) 0.0310 1.0000 Uani . .
O40 O 0.1098(6) 0.9052(5) 0.3800(5) 0.0327 1.0000 Uani . .
O14 O 0.3720(7) 0.7546(4) 0.2892(4) 0.0321 1.0000 Uani . .
O18 O 0.2036(7) 0.6941(5) 0.3649(5) 0.0395 1.0000 Uani . .
O25 O 0.7945(6) 1.2930(5) 0.1101(6) 0.0404 1.0000 Uani . .
N2 N 0.0418(8) 0.8210(5) 0.1405(5) 0.0327 1.0000 Uani . .
O41 O 0.1683(7) 0.1320(5) 0.9147(4) 0.0328 1.0000 Uani . .
O42 O 0.0588(9) 0.0756(5) 0.2790(5) 0.0474 1.0000 Uani . .
N4 N 0.3413(8) 0.2202(5) 0.8921(6) 0.0325 1.0000 Uani . .
N3 N 0.4532(9) 0.3284(5) 0.8630(6) 0.0354 1.0000 Uani . .
N1 N 0.1577(8) 0.7120(5) 0.1240(6) 0.0342 1.0000 Uani . .
C11 C 0.516(1) 0.2563(7) 0.8663(7) 0.0344 1.0000 Uani . .
C1 C 0.0542(11) 0.6838(7) 0.1409(7) 0.0385 1.0000 Uani . .
C8 C 0.361(1) 0.2687(7) 0.9545(7) 0.0331 1.0000 Uani . .
C2 C -0.017(1) 0.7495(6) 0.1360(7) 0.0328 1.0000 Uani . .
C9 C 0.3737(11) 0.3195(8) 0.8103(8) 0.0412 1.0000 Uani . .
C12 C 0.440(1) 0.1910(7) 0.8678(7) 0.0360 1.0000 Uani . .
C3 C 0.1516(11) 0.7578(7) 0.0607(6) 0.0360 1.0000 Uani . .
C7 C 0.4088(12) 0.3412(7) 0.9301(7) 0.0405 1.0000 Uani . .
C4 C 0.1000(11) 0.8313(7) 0.0772(7) 0.0390 1.0000 Uani . .
C5 C 0.1954(12) 0.7591(9) 0.1802(9) 0.0508 1.0000 Uani . .
C6 C 0.1124(11) 0.8146(8) 0.1994(8) 0.0425 1.0000 Uani . .
C10 C 0.293(1) 0.2646(9) 0.8384(9) 0.0459 1.0000 Uani . .
O43 O 0.9402(9) 0.9214(6) 0.2292(6) 0.0541 1.0000 Uani . .
O44 O 0.8257(8) 0.8765(6) 0.6072(8) 0.0699 1.0000 Uani . .
H33 H 0.5560 0.2557 0.9081 0.0449 1.0000 Uiso . .
H34 H 0.5571 0.2517 0.8264 0.0449 1.0000 Uiso . .
H11 H 0.0546 0.6631 0.1878 0.0477 1.0000 Uiso . .
H12 H 0.0322 0.6436 0.1090 0.0477 1.0000 Uiso . .
H27 H 0.4066 0.2422 0.9881 0.0442 1.0000 Uiso . .
H28 H 0.2970 0.2800 0.9790 0.0442 1.0000 Uiso . .
H13 H -0.0646 0.7465 0.1736 0.0421 1.0000 Uiso . .
H14 H -0.0527 0.7473 0.0923 0.0421 1.0000 Uiso . .
H29 H 0.3425 0.3692 0.7994 0.0528 1.0000 Uiso . .
H30 H 0.4022 0.2987 0.7677 0.0528 1.0000 Uiso . .
H35 H 0.4677 0.1505 0.8986 0.0456 1.0000 Uiso . .
H36 H 0.4325 0.1692 0.8217 0.0456 1.0000 Uiso . .
H16 H 0.2196 0.7686 0.0430 0.0510 1.0000 Uiso . .
H15 H 0.1121 0.7312 0.0247 0.0510 1.0000 Uiso . .
H25 H 0.4632 0.3569 0.9629 0.0543 1.0000 Uiso . .
H26 H 0.3581 0.3815 0.9275 0.0543 1.0000 Uiso . .
H18 H 0.1508 0.8717 0.0836 0.0523 1.0000 Uiso . .
H17 H 0.0538 0.8461 0.0393 0.0523 1.0000 Uiso . .
H20 H 0.2577 0.7869 0.1686 0.0643 1.0000 Uiso . .
H19 H 0.2130 0.7266 0.2215 0.0643 1.0000 Uiso . .
H22 H 0.1424 0.8647 0.2100 0.0564 1.0000 Uiso . .
H21 H 0.0771 0.7962 0.2403 0.0564 1.0000 Uiso . .
H31 H 0.2335 0.2933 0.8543 0.0627 1.0000 Uiso . .
H32 H 0.2678 0.2302 0.8005 0.0627 1.0000 Uiso . .
H7 H -0.0114 1.0120 0.1059 0.0500 1.0000 Uiso . .
H8 H 0.0859 0.8463 0.3750 0.0500 1.0000 Uiso . .
H1 H 0.1593 0.6477 0.3602 0.0500 1.0000 Uiso . .
H9 H 0.2040 0.6684 0.1149 0.0484 1.0000 Uiso . .
H10 H -0.0046 0.8638 0.1474 0.0434 1.0000 Uiso . .
H23 H 0.4955 0.3717 0.8503 0.0464 1.0000 Uiso . .
H24 H 0.2959 0.1785 0.9069 0.0425 1.0000 Uiso . .
H2 H 0.1590 0.7384 0.3641 0.0503 1.0000 Uiso . .
H3 H 0.8450 1.2542 0.1183 0.0516 1.0000 Uiso . .
H4 H 0.8107 1.3465 0.0987 0.0516 1.0000 Uiso . .
H5 H 1.0282 0.9771 0.3869 0.0379 1.0000 Uiso . .
H6 H 0.9326 1.1265 0.1192 0.0403 1.0000 Uiso . .
H41 H 0.9290 0.8957 0.2732 0.0682 1.0000 Uiso . .
H38 H 0.1883 0.0836 0.9362 0.0420 1.0000 Uiso . .
H37 H 0.1228 0.1595 0.9456 0.0420 1.0000 Uiso . .
H39 H 0.0895 0.0588 0.2362 0.0596 1.0000 Uiso . .
H40 H 0.1139 0.0879 0.3124 0.0596 1.0000 Uiso . .
H42 H 0.9990 0.9562 0.2341 0.0679 1.0000 Uiso . .
H43 H 0.8045 0.9298 0.6024 0.0878 1.0000 Uiso . .
H44 H 0.8648 0.8624 0.5659 0.0878 1.0000 Uiso . .
